data_4341479
loop_
_publ_author_name
'Blankenship, Trevor V.'
'Wang, Xiaoping'
'Hoffmann, Christina'
'Latturner, Susan E.'

_publ_section_title
;
 LiCa3As2H and Ca14As6X7 (X = C, H, N): Two New Arsenide Hydride Phases
 Grown from Ca/Li Metal Flux.
;
_journal_issue 19
_journal_name_full 'Inorganic chemistry'
_journal_page_first 10620
_journal_page_last 10626
_journal_paper_doi 10.1021/ic501722d
_journal_volume 53
_journal_year 2014
_chemical_formula_sum 'As2 Ca3 H Li'
_chemical_formula_weight 278.03
_chemical_name_systematic
; 
 ? 
;
_space_group_IT_number 62
_symmetry_cell_setting orthorhombic
_symmetry_space_group_name_Hall '-P 2ac 2n'
_symmetry_space_group_name_H-M 'P n m a'
_atom_sites_solution_hydrogens geom
_atom_sites_solution_primary direct
_atom_sites_solution_secondary difmap
_audit_creation_method SHELXL-97
_cell_angle_alpha 90.00
_cell_angle_beta 90.00
_cell_angle_gamma 90.00
_cell_formula_units_Z 4
_cell_length_a 11.4064(7)
_cell_length_b 4.2702(3)
_cell_length_c 11.8762(8)
_cell_measurement_temperature 173(2)
_cell_volume 578.46(7)
_computing_cell_refinement 'Saint (Bruker, 2008)'
_computing_data_collection 'APEX2 (Bruker, 2008)'
_computing_data_reduction 'Saint (Bruker, 2008)'
_computing_structure_refinement 'SHELXL-97 (Sheldrick, 2008)'
_computing_structure_solution 'SHELXS-97 (Sheldrick, 2008)'
_diffrn_ambient_temperature 173(2)
_diffrn_measured_fraction_theta_full 0.962
_diffrn_measured_fraction_theta_max 0.962
_diffrn_measurement_device_type 'Bruker APEX-II CCD area-detector'
_diffrn_radiation_monochromator graphite
_diffrn_radiation_source 'fine-focus sealed tube'
_diffrn_radiation_type MoK\a
_diffrn_radiation_wavelength 0.71073
_diffrn_reflns_av_R_equivalents 0.0217
_diffrn_reflns_av_sigmaI/netI 0.0132
_diffrn_reflns_limit_h_max 14
_diffrn_reflns_limit_h_min -15
_diffrn_reflns_limit_k_max 5
_diffrn_reflns_limit_k_min -5
_diffrn_reflns_limit_l_max 15
_diffrn_reflns_limit_l_min -15
_diffrn_reflns_number 6015
_diffrn_reflns_theta_full 28.29
_diffrn_reflns_theta_max 28.29
_diffrn_reflns_theta_min 2.48
_exptl_absorpt_coefficient_mu 14.046
_exptl_absorpt_correction_T_max 0.755
_exptl_absorpt_correction_T_min 0.609
_exptl_absorpt_correction_type multi-scan
_exptl_absorpt_process_details 'SADABS (Bruker, 2008)'
_exptl_crystal_colour red
_exptl_crystal_density_diffrn 3.192
_exptl_crystal_density_method 'not measured'
_exptl_crystal_description spheroid
_exptl_crystal_F_000 520
_exptl_crystal_size_max 0.04
_exptl_crystal_size_mid 0.03
_exptl_crystal_size_min 0.02
_refine_diff_density_max 0.375
_refine_diff_density_min -0.598
_refine_diff_density_rms 0.139
_refine_ls_extinction_coef 0.0049(4)
_refine_ls_extinction_expression Fc^*^=kFc[1+0.001xFc^2^\l^3^/sin(2\q)]^-1/4^
_refine_ls_extinction_method SHELXL
_refine_ls_goodness_of_fit_ref 1.198
_refine_ls_hydrogen_treatment mixed
_refine_ls_matrix_type full
_refine_ls_number_parameters 41
_refine_ls_number_reflns 783
_refine_ls_number_restraints 0
_refine_ls_restrained_S_all 1.198
_refine_ls_R_factor_all 0.0145
_refine_ls_R_factor_gt 0.0135
_refine_ls_shift/su_max 0.001
_refine_ls_shift/su_mean 0.000
_refine_ls_structure_factor_coef Fsqd
_refine_ls_weighting_details 'calc w=1/[\s^2^(Fo^2^)+(0.0148P)^2^+0.4163P] where P=(Fo^2^+2Fc^2^)/3'
_refine_ls_weighting_scheme calc
_refine_ls_wR_factor_gt 0.0321
_refine_ls_wR_factor_ref 0.0326
_reflns_number_gt 763
_reflns_number_total 783
_reflns_threshold_expression >2sigma(I)
_cod_data_source_file ic501722d_si_002.cif
_cod_data_source_block lica3as2hortho
_cod_depositor_comments
;
The following automatic conversions were performed:

'_exptl_absorpt_correction_type' value 'Multi-scan' changed to
'multi-scan' according to
/usr/data/users/saulius/crontab/automatic-downloads/current/ACS/lib/dictionaries/cif_core.dic
dictionary named 'cif_core.dic' version 2.4.2 from 2011-04-26.

Automatic conversion script
Id: cif_fix_values 2827 2014-09-09 07:05:25Z andrius 
;
_cod_original_sg_symbol_H-M Pnma
_cod_original_formula_sum 'H As2 Ca3 Li'
_cod_database_code 4341479

loop_
_symmetry_equiv_pos_as_xyz
'x, y, z'
'-x+1/2, -y, z+1/2'
'-x, y+1/2, -z'
'x+1/2, -y+1/2, -z+1/2'
'-x, -y, -z'
'x-1/2, y, -z-1/2'
'x, -y-1/2, z'
'-x-1/2, y-1/2, z-1/2'

loop_
_atom_site_label
_atom_site_type_symbol
_atom_site_fract_x
_atom_site_fract_y
_atom_site_fract_z
_atom_site_U_iso_or_equiv
_atom_site_adp_type
_atom_site_occupancy
_atom_site_symmetry_multiplicity
_atom_site_calc_flag
_atom_site_refinement_flags
As1 As 0.48147(2) 0.2500 0.675936(19) 0.00430(9) Uani 1 2 d S
As2 As 0.31648(2) 0.2500 0.01374(2) 0.00603(9) Uani 1 2 d S
Ca3 Ca 0.05960(4) 0.2500 0.37690(4) 0.00677(12) Uani 1 2 d S
Ca4 Ca 0.36616(4) 0.2500 0.43913(4) 0.00556(12) Uani 1 2 d S
Ca5 Ca 0.20972(4) 0.2500 0.70389(4) 0.00701(12) Uani 1 2 d S
Li1 Li 0.1317(4) 0.2500 0.1380(4) 0.0145(9) Uani 1 2 d S
H1 H 0.235(3) 0.2500 0.281(3) 0.017(8) Uiso 1 2 d S

loop_
_atom_site_aniso_label
_atom_site_aniso_U_11
_atom_site_aniso_U_22
_atom_site_aniso_U_33
_atom_site_aniso_U_23
_atom_site_aniso_U_13
_atom_site_aniso_U_12
As1 0.00263(13) 0.00514(13) 0.00511(13) 0.000 -0.00034(8) 0.000
As2 0.00454(14) 0.00698(13) 0.00657(14) 0.000 0.00091(9) 0.000
Ca3 0.0039(2) 0.0082(2) 0.0082(2) 0.000 0.00021(17) 0.000
Ca4 0.0046(2) 0.0075(2) 0.0046(2) 0.000 -0.00020(17) 0.000
Ca5 0.0049(2) 0.0072(2) 0.0090(2) 0.000 0.00312(18) 0.000
Li1 0.011(2) 0.014(2) 0.018(2) 0.000 0.0023(18) 0.000

loop_
_atom_type_symbol
_atom_type_description
_atom_type_scat_dispersion_real
_atom_type_scat_dispersion_imag
_atom_type_scat_source
Li Li -0.0003 0.0001 'International Tables Vol C Tables 4.2.6.8 and 6.1.1.4'
H H 0.0000 0.0000 'International Tables Vol C Tables 4.2.6.8 and 6.1.1.4'
Ca Ca 0.2262 0.3064 'International Tables Vol C Tables 4.2.6.8 and 6.1.1.4'
As As 0.0499 2.0058 'International Tables Vol C Tables 4.2.6.8 and 6.1.1.4'

loop_
_geom_angle_atom_site_label_1
_geom_angle_atom_site_label_2
_geom_angle_atom_site_label_3
_geom_angle
_geom_angle_site_symmetry_1
_geom_angle_site_symmetry_3
Li1 As1 Li1 114.73(18) 2 2_565
Li1 As1 Ca5 122.13(9) 2 6_657
Li1 As1 Ca5 122.13(9) 2_565 6_657
Li1 As1 Ca4 142.55(11) 2 5_666
Li1 As1 Ca4 67.91(10) 2_565 5_666
Ca5 As1 Ca4 73.615(12) 6_657 5_666
Li1 As1 Ca4 67.91(10) 2 5_656
Li1 As1 Ca4 142.55(11) 2_565 5_656
Ca5 As1 Ca4 73.615(12) 6_657 5_656
Ca4 As1 Ca4 88.003(15) 5_666 5_656
Li1 As1 Ca4 67.87(10) 2 .
Li1 As1 Ca4 67.87(10) 2_565 .
Ca5 As1 Ca4 143.796(15) 6_657 .
Ca4 As1 Ca4 80.606(13) 5_666 .
Ca4 As1 Ca4 80.606(13) 5_656 .
Li1 As1 Ca5 60.83(9) 2 .
Li1 As1 Ca5 60.83(10) 2_565 .
Ca5 As1 Ca5 145.156(9) 6_657 .
Ca4 As1 Ca5 127.559(10) 5_666 .
Ca4 As1 Ca5 127.559(10) 5_656 .
Ca4 As1 Ca5 71.049(14) . .
Li1 As1 Ca3 127.80(11) 2 2_565
Li1 As1 Ca3 60.12(11) 2_565 2_565
Ca5 As1 Ca3 76.847(12) 6_657 2_565
Ca4 As1 Ca3 87.218(11) 5_666 2_565
Ca4 As1 Ca3 150.230(14) 5_656 2_565
Ca4 As1 Ca3 127.350(11) . 2_565
Ca5 As1 Ca3 77.146(12) . 2_565
Li1 As1 Ca3 60.12(11) 2 2
Li1 As1 Ca3 127.80(11) 2_565 2
Ca5 As1 Ca3 76.847(12) 6_657 2
Ca4 As1 Ca3 150.230(14) 5_666 2
Ca4 As1 Ca3 87.218(11) 5_656 2
Ca4 As1 Ca3 127.350(10) . 2
Ca5 As1 Ca3 77.146(12) . 2
Ca3 As1 Ca3 82.556(14) 2_565 2
Li1 As2 Ca3 133.56(3) . 2_554
Li1 As2 Ca3 133.56(3) . 2_564
Ca3 As2 Ca3 89.501(15) 2_554 2_564
Li1 As2 Ca3 119.90(11) . 6_656
Ca3 As2 Ca3 78.768(13) 2_554 6_656
Ca3 As2 Ca3 78.768(13) 2_564 6_656
Li1 As2 Ca4 67.35(7) . 2_554
Ca3 As2 Ca4 71.120(12) 2_554 2_554
Ca3 As2 Ca4 129.977(15) 2_564 2_554
Ca3 As2 Ca4 136.639(7) 6_656 2_554
Li1 As2 Ca4 67.35(7) . 2_564
Ca3 As2 Ca4 129.977(15) 2_554 2_564
Ca3 As2 Ca4 71.120(12) 2_564 2_564
Ca3 As2 Ca4 136.639(7) 6_656 2_564
Ca4 As2 Ca4 86.645(14) 2_554 2_564
Li1 As2 Ca5 60.44(7) . 2_564
Ca3 As2 Ca5 156.017(16) 2_554 2_564
Ca3 As2 Ca5 87.178(11) 2_564 2_564
Ca3 As2 Ca5 77.287(12) 6_656 2_564
Ca4 As2 Ca5 127.664(14) 2_554 2_564
Ca4 As2 Ca5 70.891(12) 2_564 2_564
Li1 As2 Ca5 60.44(7) . 2_554
Ca3 As2 Ca5 87.178(11) 2_554 2_554
Ca3 As2 Ca5 156.017(16) 2_564 2_554
Ca3 As2 Ca5 77.287(12) 6_656 2_554
Ca4 As2 Ca5 70.891(12) 2_554 2_554
Ca4 As2 Ca5 127.664(14) 2_564 2_554
Ca5 As2 Ca5 86.291(15) 2_564 2_554
Li1 Ca3 As2 112.64(6) . 2_565
Li1 Ca3 As2 112.64(6) . 2
As2 Ca3 As2 89.500(15) 2_565 2
Li1 Ca3 As2 131.26(9) . 6_556
As2 Ca3 As2 101.232(13) 2_565 6_556
As2 Ca3 As2 101.232(13) 2 6_556
Li1 Ca3 As1 48.09(4) . 2_554
As2 Ca3 As1 157.985(18) 2_565 2_554
As2 Ca3 As1 89.897(8) 2 2_554
As2 Ca3 As1 100.467(13) 6_556 2_554
Li1 Ca3 As1 48.09(4) . 2_564
As2 Ca3 As1 89.897(8) 2_565 2_564
As2 Ca3 As1 157.985(18) 2 2_564
As2 Ca3 As1 100.467(13) 6_556 2_564
As1 Ca3 As1 82.555(14) 2_554 2_564
Li1 Ca3 Ca4 85.77(9) . .
As2 Ca3 Ca4 55.473(10) 2_565 .
As2 Ca3 Ca4 55.473(10) 2 .
As2 Ca3 Ca4 142.970(18) 6_556 .
As1 Ca3 Ca4 107.105(13) 2_554 .
As1 Ca3 Ca4 107.105(13) 2_564 .
Li1 Ca3 Ca5 89.02(8) . 5_556
As2 Ca3 Ca5 153.256(17) 2_565 5_556
As2 Ca3 Ca5 96.583(9) 2 5_556
As2 Ca3 Ca5 52.051(10) 6_556 5_556
As1 Ca3 Ca5 48.467(9) 2_554 5_556
As1 Ca3 Ca5 93.804(14) 2_564 5_556
Ca4 Ca3 Ca5 146.056(6) . 5_556
Li1 Ca3 Ca5 89.02(8) . 5_566
As2 Ca3 Ca5 96.583(9) 2_565 5_566
As2 Ca3 Ca5 153.256(17) 2 5_566
As2 Ca3 Ca5 52.051(10) 6_556 5_566
As1 Ca3 Ca5 93.804(14) 2_554 5_566
As1 Ca3 Ca5 48.467(9) 2_564 5_566
Ca4 Ca3 Ca5 146.056(7) . 5_566
Ca5 Ca3 Ca5 67.121(12) 5_556 5_566
Li1 Ca3 Ca3 145.49(2) . 5_566
As2 Ca3 Ca3 50.953(9) 2_565 5_566
As2 Ca3 Ca3 98.476(19) 2 5_566
As2 Ca3 Ca3 50.279(11) 6_556 5_566
As1 Ca3 Ca3 150.56(2) 2_554 5_566
As1 Ca3 Ca3 98.189(9) 2_564 5_566
Ca4 Ca3 Ca3 100.815(18) . 5_566
Ca5 Ca3 Ca3 102.320(18) 5_556 5_566
Ca5 Ca3 Ca3 66.608(13) 5_566 5_566
Li1 Ca3 Ca3 145.49(2) . 5_556
As2 Ca3 Ca3 98.476(19) 2_565 5_556
As2 Ca3 Ca3 50.953(10) 2 5_556
As2 Ca3 Ca3 50.279(11) 6_556 5_556
As1 Ca3 Ca3 98.189(9) 2_554 5_556
As1 Ca3 Ca3 150.56(2) 2_564 5_556
Ca4 Ca3 Ca3 100.815(18) . 5_556
Ca5 Ca3 Ca3 66.608(13) 5_556 5_556
Ca5 Ca3 Ca3 102.320(18) 5_566 5_556
Ca3 Ca3 Ca3 67.020(17) 5_566 5_556
Li1 Ca3 Ca5 46.93(6) . 2_564
As2 Ca3 Ca5 65.737(11) 2_565 2_564
As2 Ca3 Ca5 110.347(16) 2 2_564
As2 Ca3 Ca5 145.206(8) 6_556 2_564
As1 Ca3 Ca5 93.967(14) 2_554 2_564
As1 Ca3 Ca5 50.082(9) 2_564 2_564
Ca4 Ca3 Ca5 57.153(11) . 2_564
Ca5 Ca3 Ca5 134.201(14) 5_556 2_564
Ca5 Ca3 Ca5 95.824(8) 5_566 2_564
Ca3 Ca3 Ca5 109.147(9) 5_566 2_564
Ca3 Ca3 Ca5 157.35(2) 5_556 2_564
As1 Ca4 As1 88.004(14) 5_666 5_656
As1 Ca4 As1 99.392(13) 5_666 .
As1 Ca4 As1 99.393(13) 5_656 .
As1 Ca4 As2 169.045(19) 5_666 2
As1 Ca4 As2 91.635(7) 5_656 2
As1 Ca4 As2 91.471(12) . 2
As1 Ca4 As2 91.635(7) 5_666 2_565
As1 Ca4 As2 169.045(19) 5_656 2_565
As1 Ca4 As2 91.471(12) . 2_565
As2 Ca4 As2 86.645(14) 2 2_565
As1 Ca4 Li1 47.94(3) 5_666 6_656
As1 Ca4 Li1 47.94(3) 5_656 6_656
As1 Ca4 Li1 81.76(9) . 6_656
As2 Ca4 Li1 136.321(13) 2 6_656
As2 Ca4 Li1 136.321(13) 2_565 6_656
As1 Ca4 Li1 81.93(7) 5_666 2_565
As1 Ca4 Li1 142.31(8) 5_656 2_565
As1 Ca4 Li1 47.53(7) . 2_565
As2 Ca4 Li1 104.71(7) 2 2_565
As2 Ca4 Li1 48.23(8) 2_565 2_565
Li1 Ca4 Li1 101.97(10) 6_656 2_565
As1 Ca4 Li1 142.31(8) 5_666 2
As1 Ca4 Li1 81.93(7) 5_656 2
As1 Ca4 Li1 47.53(7) . 2
As2 Ca4 Li1 48.23(8) 2 2
As2 Ca4 Li1 104.71(7) 2_565 2
Li1 Ca4 Li1 101.97(10) 6_656 2
Li1 Ca4 Li1 84.22(12) 2_565 2
As1 Ca4 Ca3 117.471(13) 5_666 .
As1 Ca4 Ca3 117.471(13) 5_656 .
As1 Ca4 Ca3 126.998(17) . .
As2 Ca4 Ca3 53.408(9) 2 .
As2 Ca4 Ca3 53.408(9) 2_565 .
Li1 Ca4 Ca3 151.24(9) 6_656 .
Li1 Ca4 Ca3 99.26(9) 2_565 .
Li1 Ca4 Ca3 99.26(9) 2 .
As1 Ca4 Ca5 131.741(10) 5_666 .
As1 Ca4 Ca5 131.741(10) 5_656 .
As1 Ca4 Ca5 54.639(12) . .
As2 Ca4 Ca5 54.686(9) 2 .
As2 Ca4 Ca5 54.686(9) 2_565 .
Li1 Ca4 Ca5 136.40(9) 6_656 .
Li1 Ca4 Ca5 50.11(7) 2_565 .
Li1 Ca4 Ca5 50.11(7) 2 .
Ca3 Ca4 Ca5 72.359(14) . .
As1 Ca4 Ca5 101.639(15) 5_666 2_554
As1 Ca4 Ca5 51.870(10) 5_656 2_554
As1 Ca4 Ca5 143.141(8) . 2_554
As2 Ca4 Ca5 69.826(11) 2 2_554
As2 Ca4 Ca5 117.658(16) 2_565 2_554
Li1 Ca4 Ca5 90.31(7) 6_656 2_554
Li1 Ca4 Ca5 165.81(8) 2_565 2_554
Li1 Ca4 Ca5 100.30(6) 2 2_554
Ca3 Ca4 Ca5 66.834(12) . 2_554
Ca5 Ca4 Ca5 123.574(11) . 2_554
As1 Ca4 Ca5 51.870(10) 5_666 2_564
As1 Ca4 Ca5 101.639(15) 5_656 2_564
As1 Ca4 Ca5 143.141(7) . 2_564
As2 Ca4 Ca5 117.658(16) 2 2_564
As2 Ca4 Ca5 69.826(11) 2_565 2_564
Li1 Ca4 Ca5 90.31(7) 6_656 2_564
Li1 Ca4 Ca5 100.30(6) 2_565 2_564
Li1 Ca4 Ca5 165.81(8) 2 2_564
Ca3 Ca4 Ca5 66.834(12) . 2_564
Ca5 Ca4 Ca5 123.574(11) . 2_564
Ca5 Ca4 Ca5 72.259(14) 2_554 2_564
Li1 Ca5 Li1 94.58(14) 2_565 2
Li1 Ca5 As1 132.48(7) 2_565 6_557
Li1 Ca5 As1 132.48(7) 2 6_557
Li1 Ca5 As1 49.64(7) 2_565 .
Li1 Ca5 As1 49.64(7) 2 .
As1 Ca5 As1 157.382(19) 6_557 .
Li1 Ca5 As2 111.55(9) 2_565 2
Li1 Ca5 As2 50.38(9) 2 2
As1 Ca5 As2 105.293(13) 6_557 2
As1 Ca5 As2 91.041(12) . 2
Li1 Ca5 As2 50.38(9) 2_565 2_565
Li1 Ca5 As2 111.55(9) 2 2_565
As1 Ca5 As2 105.293(13) 6_557 2_565
As1 Ca5 As2 91.041(12) . 2_565
As2 Ca5 As2 86.292(15) 2 2_565
Li1 Ca5 Ca4 57.22(8) 2_565 .
Li1 Ca5 Ca4 57.22(9) 2 .
As1 Ca5 Ca4 148.306(19) 6_557 .
As1 Ca5 Ca4 54.312(12) . .
As2 Ca5 Ca4 54.422(10) 2 .
As2 Ca5 Ca4 54.422(10) 2_565 .
Li1 Ca5 Ca4 85.60(8) 2_565 2_565
Li1 Ca5 Ca4 142.17(10) 2 2_565
As1 Ca5 Ca4 54.516(10) 6_557 2_565
As1 Ca5 Ca4 108.653(14) . 2_565
As2 Ca5 Ca4 159.778(17) 2 2_565
As2 Ca5 Ca4 97.582(8) 2_565 2_565
Ca4 Ca5 Ca4 142.089(7) . 2_565
Li1 Ca5 Ca4 142.17(10) 2_565 2
Li1 Ca5 Ca4 85.60(8) 2 2
As1 Ca5 Ca4 54.516(10) 6_557 2
As1 Ca5 Ca4 108.653(14) . 2
As2 Ca5 Ca4 97.582(8) 2 2
As2 Ca5 Ca4 159.778(17) 2_565 2
Ca4 Ca5 Ca4 142.089(7) . 2
Ca4 Ca5 Ca4 72.259(14) 2_565 2
Li1 Ca5 Ca3 146.56(9) 2_565 5_556
Li1 Ca5 Ca3 91.26(8) 2 5_556
As1 Ca5 Ca3 54.686(11) 6_557 5_556
As1 Ca5 Ca3 139.856(11) . 5_556
As2 Ca5 Ca3 50.662(10) 2 5_556
As2 Ca5 Ca3 97.020(15) 2_565 5_556
Ca4 Ca5 Ca3 100.167(15) . 5_556
Ca4 Ca5 Ca3 109.116(15) 2_565 5_556
Ca4 Ca5 Ca3 71.070(12) 2 5_556
Li1 Ca5 Ca3 91.26(8) 2_565 5_566
Li1 Ca5 Ca3 146.56(9) 2 5_566
As1 Ca5 Ca3 54.686(11) 6_557 5_566
As1 Ca5 Ca3 139.856(11) . 5_566
As2 Ca5 Ca3 97.020(15) 2 5_566
As2 Ca5 Ca3 50.662(10) 2_565 5_566
Ca4 Ca5 Ca3 100.167(15) . 5_566
Ca4 Ca5 Ca3 71.070(12) 2_565 5_566
Ca4 Ca5 Ca3 109.116(15) 2 5_566
Ca3 Ca5 Ca3 67.122(12) 5_556 5_566
Li1 Ca5 Ca3 47.96(9) 2_565 2_565
Li1 Ca5 Ca3 97.02(8) 2 2_565
As1 Ca5 Ca3 109.450(15) 6_557 2_565
As1 Ca5 Ca3 52.772(10) . 2_565
As2 Ca5 Ca3 143.809(16) 2 2_565
As2 Ca5 Ca3 94.022(9) 2_565 2_565
Ca4 Ca5 Ca3 97.079(14) . 2_565
Ca4 Ca5 Ca3 56.014(12) 2_565 2_565
Ca4 Ca5 Ca3 94.380(15) 2 2_565
Ca3 Ca5 Ca3 162.707(15) 5_556 2_565
Ca3 Ca5 Ca3 111.044(7) 5_566 2_565
As1 Li1 As1 114.73(18) 2_554 2_564
As1 Li1 As2 121.27(10) 2_554 .
As1 Li1 As2 121.27(10) 2_564 .
As1 Li1 Ca5 152.6(2) 2_554 2_564
As1 Li1 Ca5 69.53(4) 2_564 2_564
As2 Li1 Ca5 69.18(10) . 2_564
As1 Li1 Ca5 69.53(4) 2_554 2_554
As1 Li1 Ca5 152.6(2) 2_564 2_554
As2 Li1 Ca5 69.18(10) . 2_554
Ca5 Li1 Ca5 94.58(14) 2_564 2_554
As1 Li1 Ca3 71.79(11) 2_554 .
As1 Li1 Ca3 71.79(11) 2_564 .
As2 Li1 Ca3 141.16(19) . .
Ca5 Li1 Ca3 85.10(11) 2_564 .
Ca5 Li1 Ca3 85.10(11) 2_554 .
As1 Li1 Ca4 64.16(10) 2_554 6_556
As1 Li1 Ca4 64.16(10) 2_564 6_556
As2 Li1 Ca4 128.17(18) . 6_556
Ca5 Li1 Ca4 132.36(7) 2_564 6_556
Ca5 Li1 Ca4 132.36(7) 2_554 6_556
Ca3 Li1 Ca4 90.66(13) . 6_556
As1 Li1 Ca4 64.60(6) 2_554 2_554
As1 Li1 Ca4 134.46(18) 2_564 2_554
As2 Li1 Ca4 64.42(9) . 2_554
Ca5 Li1 Ca4 133.45(16) 2_564 2_554
Ca5 Li1 Ca4 72.68(5) 2_554 2_554
Ca3 Li1 Ca4 135.61(7) . 2_554
Ca4 Li1 Ca4 78.03(10) 6_556 2_554
As1 Li1 Ca4 134.46(18) 2_554 2_564
As1 Li1 Ca4 64.60(6) 2_564 2_564
As2 Li1 Ca4 64.42(9) . 2_564
Ca5 Li1 Ca4 72.68(5) 2_564 2_564
Ca5 Li1 Ca4 133.45(16) 2_554 2_564
Ca3 Li1 Ca4 135.61(7) . 2_564
Ca4 Li1 Ca4 78.03(10) 6_556 2_564
Ca4 Li1 Ca4 84.23(12) 2_554 2_564

loop_
_geom_bond_atom_site_label_1
_geom_bond_atom_site_label_2
_geom_bond_distance
_geom_bond_site_symmetry_2
As1 Li1 2.535(3) 2
As1 Li1 2.535(3) 2_565
As1 Ca5 2.9691(5) 6_657
As1 Ca4 3.0735(4) 5_666
As1 Ca4 3.0735(4) 5_656
As1 Ca4 3.1047(6) .
As1 Ca5 3.1174(6) .
As1 Ca3 3.2364(4) 2_565
As1 Ca3 3.2364(4) 2
As2 Li1 2.573(5) .
As2 Ca3 3.0327(4) 2_554
As2 Ca3 3.0327(4) 2_564
As2 Ca3 3.0622(5) 6_656
As2 Ca4 3.1119(4) 2_554
As2 Ca4 3.1119(4) 2_564
As2 Ca5 3.1222(4) 2_564
As2 Ca5 3.1222(4) 2_554
Ca3 Li1 2.954(5) .
Ca3 As2 3.0327(4) 2_565
Ca3 As2 3.0327(4) 2
Ca3 As2 3.0622(5) 6_556
Ca3 As1 3.2364(4) 2_554
Ca3 As1 3.2364(4) 2_564
Ca3 Ca4 3.5740(7) .
Ca3 Ca5 3.8622(6) 5_556
Ca3 Ca5 3.8622(6) 5_566
Ca3 Ca3 3.8674(8) 5_566
Ca3 Ca3 3.8674(8) 5_556
Ca3 Ca5 3.9628(6) 2_564
Ca4 As1 3.0735(4) 5_666
Ca4 As1 3.0735(4) 5_656
Ca4 As2 3.1119(4) 2
Ca4 As2 3.1119(4) 2_565
Ca4 Li1 3.164(5) 6_656
Ca4 Li1 3.184(4) 2_565
Ca4 Li1 3.184(4) 2
Ca4 Ca5 3.6154(7) .
Ca4 Ca5 3.6212(6) 2_554
Ca4 Ca5 3.6212(6) 2_564
Ca5 Li1 2.906(3) 2_565
Ca5 Li1 2.906(3) 2
Ca5 As1 2.9690(5) 6_557
Ca5 As2 3.1221(4) 2
Ca5 As2 3.1221(4) 2_565
Ca5 Ca4 3.6212(6) 2_565
Ca5 Ca4 3.6212(6) 2
Ca5 Ca3 3.8622(6) 5_556
Ca5 Ca3 3.8622(6) 5_566
Ca5 Ca3 3.9628(6) 2_565
Li1 As1 2.535(3) 2_554
Li1 As1 2.535(3) 2_564
Li1 Ca5 2.906(3) 2_564
Li1 Ca5 2.906(3) 2_554
Li1 Ca4 3.164(5) 6_556
Li1 Ca4 3.184(4) 2_554
Li1 Ca4 3.184(4) 2_564
